data_7020170
loop_
_publ_author_name
'Bonnitcha, Paul D.'
'Kim, Byung J.'
'Hocking, Rosalie K.'
'Clegg, Jack K.'
'Turner, Peter'
'Neville, Suzanne M.'
'Hambley, Trevor W.'

_publ_section_title
;
 Cobalt complexes with tripodal ligands: implications for the design of
 drug chaperones.
;
_journal_issue 37
_journal_name_full 'Dalton transactions (Cambridge, England : 2003)'
_journal_page_first 11293
_journal_page_last 11304
_journal_paper_doi 10.1039/c2dt30727h
_journal_volume 41
_journal_year 2012
_chemical_formula_moiety 'C23 H25 Co N4 O2, 2(Cl O4), H2 O'
_chemical_formula_sum 'C23 H27 Cl2 Co N4 O11'
_chemical_formula_weight 665.32
_chemical_name_systematic
;
?
;
_space_group_IT_number 14
_symmetry_cell_setting monoclinic
_symmetry_Int_Tables_number 14
_symmetry_space_group_name_Hall '-P 2ybc'
_symmetry_space_group_name_H-M 'P 1 21/c 1'
_atom_sites_solution_hydrogens geom
_atom_sites_solution_primary direct
_atom_sites_solution_secondary difmap
_audit_creation_method SHELXL-97
_cell_angle_alpha 90.00
_cell_angle_beta 97.115(3)
_cell_angle_gamma 90.00
_cell_formula_units_Z 4
_cell_length_a 15.9070(8)
_cell_length_b 8.9780(4)
_cell_length_c 19.1400(9)
_cell_measurement_reflns_used 8039
_cell_measurement_temperature 90(2)
_cell_measurement_theta_max 29.50
_cell_measurement_theta_min 2.51
_cell_volume 2712.4(2)
_computing_cell_refinement 'SAINT (Bruker-Nonius, 2003)'
_computing_data_collection 'APEX (Bruker-Nonius, 2003)'
_computing_data_reduction 'SAINT (Bruker-Nonius, 2003), XPREP (Bruker-Nonius, 2003)'
_computing_molecular_graphics
;ORTEP-3 (Farrugia, 1997)
WINGX-32 (Farrugia, 1999)
POV-Ray 3.5 (Cason, 2002)
WebLab ViewerPro 3.7 (Molecular Simulations, 2000)
;
_computing_publication_material 'enCIFer 1.1 (CCDC, 2005)'
_computing_structure_refinement 'SHELXL-97 (Sheldrick, 1997)'
_computing_structure_solution 'SIR97 (Altomare, et. al. 1997)'
_diffrn_ambient_temperature 90(2)
_diffrn_measured_fraction_theta_full 0.995
_diffrn_measured_fraction_theta_max 0.995
_diffrn_measurement_device_type APEXII-FR591
_diffrn_measurement_method \w+\f
_diffrn_radiation_monochromator graphite
_diffrn_radiation_source 'rotating anode'
_diffrn_radiation_type MoK\a
_diffrn_radiation_wavelength 0.71073
_diffrn_reflns_av_R_equivalents 0.0536
_diffrn_reflns_av_sigmaI/netI 0.0510
_diffrn_reflns_limit_h_max 22
_diffrn_reflns_limit_h_min -22
_diffrn_reflns_limit_k_max 12
_diffrn_reflns_limit_k_min -12
_diffrn_reflns_limit_l_max 26
_diffrn_reflns_limit_l_min -26
_diffrn_reflns_number 30220
_diffrn_reflns_theta_full 30.05
_diffrn_reflns_theta_max 30.05
_diffrn_reflns_theta_min 2.88
_diffrn_standards_decay_% 0
_diffrn_standards_interval_count 0
_diffrn_standards_interval_time 0
_diffrn_standards_number 0
_exptl_absorpt_coefficient_mu 0.897
_exptl_absorpt_correction_T_max 0.7460
_exptl_absorpt_correction_T_min 0.6640
_exptl_absorpt_correction_type multi-scan
_exptl_absorpt_process_details 'SADABS (Sheldrick, 2007)'
_exptl_crystal_colour red
_exptl_crystal_density_diffrn 1.629
_exptl_crystal_density_method 'not measured'
_exptl_crystal_description block
_exptl_crystal_F_000 1368
_exptl_crystal_size_max 0.30
_exptl_crystal_size_mid 0.25
_exptl_crystal_size_min 0.20
_refine_diff_density_max 1.113
_refine_diff_density_min -0.727
_refine_diff_density_rms 0.093
_refine_ls_extinction_method none
_refine_ls_goodness_of_fit_ref 1.028
_refine_ls_hydrogen_treatment mixed
_refine_ls_matrix_type full
_refine_ls_number_parameters 378
_refine_ls_number_reflns 7922
_refine_ls_number_restraints 2
_refine_ls_restrained_S_all 1.028
_refine_ls_R_factor_all 0.0593
_refine_ls_R_factor_gt 0.0420
_refine_ls_shift/su_max 0.001
_refine_ls_shift/su_mean 0.000
_refine_ls_structure_factor_coef Fsqd
_refine_ls_weighting_details 'calc w=1/[\s^2^(Fo^2^)+(0.0541P)^2^+2.6309P] where P=(Fo^2^+2Fc^2^)/3'
_refine_ls_weighting_scheme calc
_refine_ls_wR_factor_gt 0.1074
_refine_ls_wR_factor_ref 0.1189
_reflns_number_gt 6203
_reflns_number_total 7922
_reflns_threshold_expression >2sigma(I)
_cod_data_source_file c2dt30727h.txt
_cod_data_source_block 12
_cod_depositor_comments
;
The following automatic conversions were performed:
data name '_int_tables_symmetry_number' replaced with
'_symmetry_Int_Tables_number' as specified in the replacement file
'/home/antanas/src/cod-tools/trunk/data/replacement-values/replacement_tags.lst'.

Automatic conversion script
Id: cif_correct_tags 4998 2017-03-02 13:24:31Z antanas 
;
_cod_original_sg_symbol_H-M P21/c
_cod_database_code 7020170

loop_
_symmetry_equiv_pos_as_xyz
'x, y, z'
'-x, y+1/2, -z+1/2'
'-x, -y, -z'
'x, -y-1/2, z-1/2'

loop_
_atom_site_label
_atom_site_type_symbol
_atom_site_fract_x
_atom_site_fract_y
_atom_site_fract_z
_atom_site_U_iso_or_equiv
_atom_site_adp_type
_atom_site_occupancy
_atom_site_symmetry_multiplicity
_atom_site_calc_flag
_atom_site_refinement_flags
C1 C 0.56445(14) 0.3327(2) 1.02729(11) 0.0180(4) Uani 1 1 d .
H1A H 0.5649 0.4143 1.0613 0.027 Uiso 1 1 calc R
H1B H 0.5602 0.2374 1.0515 0.027 Uiso 1 1 calc R
H1C H 0.5158 0.3442 0.9910 0.027 Uiso 1 1 calc R
C2 C 0.64495(13) 0.3362(2) 0.99358(10) 0.0131(4) Uani 1 1 d .
C3 C 0.69669(14) 0.2114(2) 0.99603(11) 0.0159(4) Uani 1 1 d .
H3 H 0.6806 0.1264 1.0208 0.019 Uiso 1 1 calc R
C4 C 0.77127(13) 0.2033(2) 0.96424(10) 0.0146(4) Uani 1 1 d .
C5 C 0.82793(15) 0.0690(2) 0.97811(12) 0.0214(4) Uani 1 1 d .
H5A H 0.8505 0.0404 0.9346 0.032 Uiso 1 1 calc R
H5B H 0.7952 -0.0139 0.9942 0.032 Uiso 1 1 calc R
H5C H 0.8749 0.0933 1.0144 0.032 Uiso 1 1 calc R
C6 C 0.71373(14) 0.3546(2) 0.77074(11) 0.0175(4) Uani 1 1 d .
C7 C 0.67319(17) 0.2817(3) 0.71172(12) 0.0261(5) Uani 1 1 d .
H7 H 0.7039 0.2502 0.6748 0.031 Uiso 1 1 calc R
C8 C 0.58644(19) 0.2560(3) 0.70816(12) 0.0328(6) Uani 1 1 d .
H8 H 0.5578 0.2036 0.6692 0.039 Uiso 1 1 calc R
C9 C 0.54158(16) 0.3066(3) 0.76118(12) 0.0258(5) Uani 1 1 d .
H9 H 0.4820 0.2931 0.7580 0.031 Uiso 1 1 calc R
C10 C 0.58558(14) 0.3772(2) 0.81893(11) 0.0185(4) Uani 1 1 d .
H10 H 0.5556 0.4117 0.8557 0.022 Uiso 1 1 calc R
C11 C 0.80679(14) 0.3910(2) 0.78199(11) 0.0189(4) Uani 1 1 d .
H11A H 0.8395 0.3043 0.8025 0.023 Uiso 1 1 calc R
H11B H 0.8270 0.4165 0.7366 0.023 Uiso 1 1 calc R
C12 C 0.73326(13) 0.7537(2) 0.82766(10) 0.0153(4) Uani 1 1 d .
C13 C 0.71229(16) 0.9000(2) 0.80875(12) 0.0217(5) Uani 1 1 d .
H13 H 0.7383 0.9486 0.7729 0.026 Uiso 1 1 calc R
C14 C 0.65281(17) 0.9737(2) 0.84323(13) 0.0238(5) Uani 1 1 d .
H14 H 0.6374 1.0734 0.8310 0.029 Uiso 1 1 calc R
C15 C 0.61560(15) 0.9007(2) 0.89607(12) 0.0198(4) Uani 1 1 d .
H15 H 0.5745 0.9496 0.9199 0.024 Uiso 1 1 calc R
C16 C 0.63967(13) 0.7561(2) 0.91298(11) 0.0159(4) Uani 1 1 d .
H16 H 0.6157 0.7063 0.9496 0.019 Uiso 1 1 calc R
C17 C 0.79429(14) 0.6634(2) 0.79154(11) 0.0170(4) Uani 1 1 d .
H17A H 0.8459 0.7229 0.7878 0.020 Uiso 1 1 calc R
H17B H 0.7682 0.6386 0.7433 0.020 Uiso 1 1 calc R
C18 C 0.90031(13) 0.6018(2) 0.94146(11) 0.0160(4) Uani 1 1 d .
C19 C 0.96644(14) 0.6796(3) 0.97937(12) 0.0209(4) Uani 1 1 d .
H19 H 1.0185 0.6932 0.9607 0.025 Uiso 1 1 calc R
C20 C 0.95524(15) 0.7371(3) 1.04504(12) 0.0216(4) Uani 1 1 d .
H20 H 0.9994 0.7917 1.0715 0.026 Uiso 1 1 calc R
C21 C 0.87882(15) 0.7140(2) 1.07169(11) 0.0198(4) Uani 1 1 d .
H21 H 0.8707 0.7511 1.1169 0.024 Uiso 1 1 calc R
C22 C 0.81446(14) 0.6361(2) 1.03156(11) 0.0164(4) Uani 1 1 d .
H22 H 0.7619 0.6211 1.0493 0.020 Uiso 1 1 calc R
C23 C 0.90556(14) 0.5292(3) 0.87100(11) 0.0185(4) Uani 1 1 d .
H23A H 0.9430 0.5881 0.8439 0.022 Uiso 1 1 calc R
H23B H 0.9295 0.4277 0.8779 0.022 Uiso 1 1 calc R
N4 N 0.67009(11) 0.39793(19) 0.82400(9) 0.0146(3) Uani 1 1 d .
N2 N 0.69687(11) 0.68382(19) 0.87832(9) 0.0131(3) Uani 1 1 d .
N3 N 0.82576(11) 0.58149(19) 0.96774(9) 0.0139(3) Uani 1 1 d .
N1 N 0.81817(11) 0.52153(19) 0.83153(9) 0.0137(3) Uani 1 1 d .
O1 O 0.65895(9) 0.46101(16) 0.96357(8) 0.0146(3) Uani 1 1 d .
O2 O 0.79676(9) 0.30254(16) 0.92341(8) 0.0153(3) Uani 1 1 d .
O3 O 0.61211(12) 0.6291(2) 0.69139(9) 0.0310(4) Uani 1 1 d .
O4 O 0.71238(11) 0.6167(2) 0.61135(10) 0.0317(4) Uani 1 1 d .
O5 O 0.56821(12) 0.5736(2) 0.57200(10) 0.0352(4) Uani 1 1 d .
O6 O 0.61414(14) 0.8163(2) 0.60481(11) 0.0375(5) Uani 1 1 d .
O7 O 0.97985(19) 0.8653(3) 0.84220(13) 0.0601(7) Uani 1 1 d .
O8 O 1.04687(14) 1.0601(3) 0.78899(11) 0.0495(6) Uani 1 1 d .
O9 O 0.91236(15) 1.0930(3) 0.82404(12) 0.0551(7) Uani 1 1 d .
O10 O 0.92740(16) 0.9411(2) 0.72754(10) 0.0453(6) Uani 1 1 d .
O1W O 0.86182(16) 1.1913(3) 0.63183(12) 0.0469(6) Uani 1 1 d D
H1O H 0.874(3) 1.120(3) 0.6622(17) 0.070 Uiso 1 1 d D
H2O H 0.898(2) 1.263(3) 0.641(2) 0.070 Uiso 1 1 d D
Cl1 Cl 0.62638(3) 0.65904(6) 0.61970(3) 0.01768(11) Uani 1 1 d .
Cl2 Cl 0.96626(4) 0.99074(6) 0.79497(3) 0.01947(12) Uani 1 1 d .
Co1 Co 0.741132(17) 0.48743(3) 0.901687(13) 0.01085(8) Uani 1 1 d .

loop_
_atom_site_aniso_label
_atom_site_aniso_U_11
_atom_site_aniso_U_22
_atom_site_aniso_U_33
_atom_site_aniso_U_23
_atom_site_aniso_U_13
_atom_site_aniso_U_12
C1 0.0195(10) 0.0182(10) 0.0177(9) 0.0021(8) 0.0079(8) -0.0007(8)
C2 0.0148(9) 0.0139(9) 0.0101(8) -0.0011(7) 0.0001(7) -0.0033(7)
C3 0.0195(10) 0.0114(9) 0.0169(9) 0.0034(7) 0.0023(7) -0.0010(7)
C4 0.0168(10) 0.0115(9) 0.0149(9) 0.0006(7) -0.0008(7) 0.0015(7)
C5 0.0215(11) 0.0152(10) 0.0276(11) 0.0052(8) 0.0034(9) 0.0055(8)
C6 0.0231(11) 0.0151(10) 0.0149(9) 0.0026(7) 0.0043(8) -0.0021(8)
C7 0.0388(14) 0.0261(12) 0.0135(10) -0.0001(9) 0.0034(9) -0.0096(10)
C8 0.0423(15) 0.0396(15) 0.0148(10) 0.0034(10) -0.0031(10) -0.0210(12)
C9 0.0230(12) 0.0313(13) 0.0213(11) 0.0102(9) -0.0046(9) -0.0115(10)
C10 0.0174(10) 0.0177(10) 0.0197(10) 0.0074(8) -0.0001(8) -0.0031(8)
C11 0.0215(11) 0.0198(10) 0.0166(9) -0.0030(8) 0.0074(8) 0.0005(8)
C12 0.0146(9) 0.0156(10) 0.0152(9) 0.0015(7) -0.0003(7) -0.0031(7)
C13 0.0295(12) 0.0153(10) 0.0202(10) 0.0038(8) 0.0024(9) -0.0035(9)
C14 0.0345(13) 0.0112(10) 0.0248(11) 0.0028(8) -0.0007(9) 0.0030(9)
C15 0.0207(11) 0.0128(10) 0.0253(11) -0.0029(8) 0.0003(8) 0.0032(8)
C16 0.0149(10) 0.0124(9) 0.0203(10) -0.0002(7) 0.0023(7) 0.0004(7)
C17 0.0160(10) 0.0199(10) 0.0153(9) 0.0051(8) 0.0029(7) -0.0012(8)
C18 0.0128(9) 0.0186(10) 0.0162(9) 0.0040(7) 0.0000(7) 0.0012(8)
C19 0.0142(10) 0.0248(11) 0.0225(10) 0.0048(9) -0.0020(8) -0.0016(8)
C20 0.0206(11) 0.0192(11) 0.0226(10) 0.0021(8) -0.0074(8) -0.0006(9)
C21 0.0248(11) 0.0157(10) 0.0175(10) 0.0004(8) -0.0025(8) 0.0029(8)
C22 0.0186(10) 0.0139(9) 0.0165(9) 0.0010(7) 0.0021(7) 0.0021(8)
C23 0.0117(9) 0.0283(11) 0.0156(9) 0.0012(8) 0.0026(7) 0.0023(8)
N4 0.0170(8) 0.0116(8) 0.0149(8) 0.0028(6) 0.0012(6) 0.0001(6)
N2 0.0121(8) 0.0110(8) 0.0157(8) 0.0015(6) -0.0004(6) 0.0009(6)
N3 0.0145(8) 0.0137(8) 0.0134(7) 0.0026(6) 0.0011(6) 0.0026(6)
N1 0.0125(8) 0.0154(8) 0.0134(7) 0.0002(6) 0.0030(6) 0.0002(6)
O1 0.0154(7) 0.0121(7) 0.0173(7) 0.0012(5) 0.0061(5) 0.0005(5)
O2 0.0157(7) 0.0134(7) 0.0173(7) 0.0017(5) 0.0039(5) 0.0031(6)
O3 0.0338(10) 0.0397(11) 0.0215(8) 0.0080(7) 0.0107(7) 0.0142(8)
O4 0.0202(9) 0.0382(11) 0.0388(10) -0.0006(8) 0.0118(7) -0.0015(8)
O5 0.0305(10) 0.0357(11) 0.0370(10) -0.0081(8) -0.0052(8) -0.0107(8)
O6 0.0450(12) 0.0174(9) 0.0468(12) 0.0104(8) -0.0074(9) -0.0001(8)
O7 0.090(2) 0.0405(13) 0.0458(13) 0.0221(11) -0.0095(13) -0.0153(13)
O8 0.0387(13) 0.0731(16) 0.0395(12) -0.0098(11) 0.0166(10) -0.0233(12)
O9 0.0460(14) 0.0738(18) 0.0454(13) -0.0166(12) 0.0058(10) 0.0311(13)
O10 0.0707(16) 0.0364(11) 0.0270(10) -0.0064(9) -0.0017(10) -0.0177(11)
O1W 0.0478(14) 0.0490(14) 0.0411(12) -0.0006(10) -0.0056(10) 0.0071(11)
Cl1 0.0181(2) 0.0166(2) 0.0184(2) 0.00182(18) 0.00257(18) -0.00128(18)
Cl2 0.0232(3) 0.0166(2) 0.0201(2) -0.00080(18) 0.00830(19) -0.00128(19)
Co1 0.01041(13) 0.01042(13) 0.01199(13) 0.00136(9) 0.00245(9) 0.00095(9)

loop_
_atom_type_symbol
_atom_type_description
_atom_type_scat_dispersion_real
_atom_type_scat_dispersion_imag
_atom_type_scat_source
C C 0.0033 0.0016 'International Tables Vol C Tables 4.2.6.8 and 6.1.1.4'
H H 0.0000 0.0000 'International Tables Vol C Tables 4.2.6.8 and 6.1.1.4'
N N 0.0061 0.0033 'International Tables Vol C Tables 4.2.6.8 and 6.1.1.4'
O O 0.0106 0.0060 'International Tables Vol C Tables 4.2.6.8 and 6.1.1.4'
Cl Cl 0.1484 0.1585 'International Tables Vol C Tables 4.2.6.8 and 6.1.1.4'
Co Co 0.3494 0.9721 'International Tables Vol C Tables 4.2.6.8 and 6.1.1.4'

loop_
_geom_angle_atom_site_label_1
_geom_angle_atom_site_label_2
_geom_angle_atom_site_label_3
_geom_angle
C2 C1 H1A 109.5
C2 C1 H1B 109.5
H1A C1 H1B 109.5
C2 C1 H1C 109.5
H1A C1 H1C 109.5
H1B C1 H1C 109.5
O1 C2 C3 125.56(19)
O1 C2 C1 114.30(18)
C3 C2 C1 120.14(18)
C2 C3 C4 123.94(19)
C2 C3 H3 118.0
C4 C3 H3 118.0
O2 C4 C3 125.23(19)
O2 C4 C5 115.77(19)
C3 C4 C5 119.00(19)
C4 C5 H5A 109.5
C4 C5 H5B 109.5
H5A C5 H5B 109.5
C4 C5 H5C 109.5
H5A C5 H5C 109.5
H5B C5 H5C 109.5
N4 C6 C7 121.0(2)
N4 C6 C11 114.52(18)
C7 C6 C11 124.5(2)
C6 C7 C8 118.3(2)
C6 C7 H7 120.9
C8 C7 H7 120.9
C9 C8 C7 120.4(2)
C9 C8 H8 119.8
C7 C8 H8 119.8
C10 C9 C8 118.6(2)
C10 C9 H9 120.7
C8 C9 H9 120.7
N4 C10 C9 121.4(2)
N4 C10 H10 119.3
C9 C10 H10 119.3
N1 C11 C6 107.39(17)
N1 C11 H11A 110.2
C6 C11 H11A 110.2
N1 C11 H11B 110.2
C6 C11 H11B 110.2
H11A C11 H11B 108.5
N2 C12 C13 121.1(2)
N2 C12 C17 116.21(18)
C13 C12 C17 122.61(19)
C14 C13 C12 118.8(2)
C14 C13 H13 120.6
C12 C13 H13 120.6
C13 C14 C15 119.7(2)
C13 C14 H14 120.1
C15 C14 H14 120.1
C16 C15 C14 118.7(2)
C16 C15 H15 120.6
C14 C15 H15 120.6
N2 C16 C15 121.3(2)
N2 C16 H16 119.4
C15 C16 H16 119.4
C12 C17 N1 111.07(16)
C12 C17 H17A 109.4
N1 C17 H17A 109.4
C12 C17 H17B 109.4
N1 C17 H17B 109.4
H17A C17 H17B 108.0
N3 C18 C19 120.9(2)
N3 C18 C23 114.90(18)
C19 C18 C23 124.1(2)
C18 C19 C20 119.0(2)
C18 C19 H19 120.5
C20 C19 H19 120.5
C21 C20 C19 119.5(2)
C21 C20 H20 120.3
C19 C20 H20 120.3
C22 C21 C20 119.3(2)
C22 C21 H21 120.3
C20 C21 H21 120.3
N3 C22 C21 120.8(2)
N3 C22 H22 119.6
C21 C22 H22 119.6
N1 C23 C18 108.64(17)
N1 C23 H23A 110.0
C18 C23 H23A 110.0
N1 C23 H23B 110.0
C18 C23 H23B 110.0
H23A C23 H23B 108.3
C10 N4 C6 120.24(19)
C10 N4 Co1 126.64(15)
C6 N4 Co1 113.12(14)
C12 N2 C16 120.27(18)
C12 N2 Co1 114.59(14)
C16 N2 Co1 124.86(14)
C22 N3 C18 120.51(19)
C22 N3 Co1 126.42(15)
C18 N3 Co1 112.83(14)
C23 N1 C11 112.66(17)
C23 N1 C17 112.07(17)
C11 N1 C17 109.55(16)
C23 N1 Co1 106.42(12)
C11 N1 Co1 105.95(13)
C17 N1 Co1 109.94(12)
C2 O1 Co1 124.06(13)
C4 O2 Co1 124.41(13)
H1O O1W H2O 109(4)
O5 Cl1 O3 109.84(12)
O5 Cl1 O4 109.40(12)
O3 Cl1 O4 108.55(11)
O5 Cl1 O6 109.56(12)
O3 Cl1 O6 109.60(12)
O4 Cl1 O6 109.88(12)
O9 Cl2 O10 109.95(15)
O9 Cl2 O8 109.81(16)
O10 Cl2 O8 110.59(13)
O9 Cl2 O7 108.10(17)
O10 Cl2 O7 109.64(14)
O8 Cl2 O7 108.70(16)
O1 Co1 O2 95.33(6)
O1 Co1 N3 97.22(7)
O2 Co1 N3 88.32(7)
O1 Co1 N4 92.65(7)
O2 Co1 N4 90.99(7)
N3 Co1 N4 170.13(7)
O1 Co1 N2 89.95(7)
O2 Co1 N2 173.66(7)
N3 Co1 N2 87.52(7)
N4 Co1 N2 92.28(7)
O1 Co1 N1 174.92(7)
O2 Co1 N1 88.42(7)
N3 Co1 N1 86.29(7)
N4 Co1 N1 83.84(7)
N2 Co1 N1 86.53(7)

loop_
_geom_bond_atom_site_label_1
_geom_bond_atom_site_label_2
_geom_bond_distance
C1 C2 1.504(3)
C1 H1A 0.9800
C1 H1B 0.9800
C1 H1C 0.9800
C2 O1 1.291(2)
C2 C3 1.387(3)
C3 C4 1.401(3)
C3 H3 0.9500
C4 O2 1.284(2)
C4 C5 1.509(3)
C5 H5A 0.9800
C5 H5B 0.9800
C5 H5C 0.9800
C6 N4 1.359(3)
C6 C7 1.393(3)
C6 C11 1.505(3)
C7 C8 1.392(4)
C7 H7 0.9500
C8 C9 1.387(4)
C8 H8 0.9500
C9 C10 1.386(3)
C9 H9 0.9500
C10 N4 1.349(3)
C10 H10 0.9500
C11 N1 1.504(3)
C11 H11A 0.9900
C11 H11B 0.9900
C12 N2 1.345(3)
C12 C13 1.392(3)
C12 C17 1.498(3)
C13 C14 1.387(3)
C13 H13 0.9500
C14 C15 1.397(3)
C14 H14 0.9500
C15 C16 1.380(3)
C15 H15 0.9500
C16 N2 1.356(3)
C16 H16 0.9500
C17 N1 1.510(3)
C17 H17A 0.9900
C17 H17B 0.9900
C18 N3 1.356(3)
C18 C19 1.390(3)
C18 C23 1.509(3)
C19 C20 1.391(3)
C19 H19 0.9500
C20 C21 1.391(3)
C20 H20 0.9500
C21 C22 1.390(3)
C21 H21 0.9500
C22 N3 1.349(3)
C22 H22 0.9500
C23 N1 1.499(3)
C23 H23A 0.9900
C23 H23B 0.9900
N4 Co1 1.9281(18)
N2 Co1 1.9304(17)
N3 Co1 1.9240(18)
N1 Co1 1.9510(17)
O1 Co1 1.8847(14)
O2 Co1 1.9027(14)
O3 Cl1 1.4434(17)
O4 Cl1 1.4476(18)
O5 Cl1 1.4386(18)
O6 Cl1 1.4488(18)
O7 Cl2 1.444(2)
O8 Cl2 1.442(2)
O9 Cl2 1.416(2)
O10 Cl2 1.431(2)
O1W H1O 0.87(3)
O1W H2O 0.87(3)

loop_
_geom_hbond_atom_site_label_D
_geom_hbond_atom_site_label_H
_geom_hbond_atom_site_label_A
_geom_hbond_distance_DH
_geom_hbond_distance_HA
_geom_hbond_distance_DA
_geom_hbond_angle_DHA
_geom_hbond_site_symmetry_A
O1W H1O O10 0.87(3) 2.15(3) 3.003(3) 168(4) .
O1W H1O Cl2 0.87(3) 3.01(2) 3.804(2) 153(4) .
O1W H2O O7 0.87(3) 2.13(2) 2.953(4) 157(4) 2_756

loop_
_geom_torsion_atom_site_label_1
_geom_torsion_atom_site_label_2
_geom_torsion_atom_site_label_3
_geom_torsion_atom_site_label_4
_geom_torsion
O1 C2 C3 C4 -1.6(3)
C1 C2 C3 C4 177.94(19)
C2 C3 C4 O2 -7.3(3)
C2 C3 C4 C5 172.4(2)
N4 C6 C7 C8 0.9(3)
C11 C6 C7 C8 -179.6(2)
C6 C7 C8 C9 2.1(4)
C7 C8 C9 C10 -2.7(4)
C8 C9 C10 N4 0.4(3)
N4 C6 C11 N1 -25.0(2)
C7 C6 C11 N1 155.5(2)
N2 C12 C13 C14 0.1(3)
C17 C12 C13 C14 177.6(2)
C12 C13 C14 C15 0.3(4)
C13 C14 C15 C16 0.4(3)
C14 C15 C16 N2 -1.4(3)
N2 C12 C17 N1 -13.5(3)
C13 C12 C17 N1 168.81(19)
N3 C18 C19 C20 -0.1(3)
C23 C18 C19 C20 -177.7(2)
C18 C19 C20 C21 0.8(3)
C19 C20 C21 C22 -1.2(3)
C20 C21 C22 N3 0.8(3)
N3 C18 C23 N1 28.9(3)
C19 C18 C23 N1 -153.4(2)
C9 C10 N4 C6 2.5(3)
C9 C10 N4 Co1 -177.78(16)
C7 C6 N4 C10 -3.2(3)
C11 C6 N4 C10 177.27(18)
C7 C6 N4 Co1 177.08(17)
C11 C6 N4 Co1 -2.5(2)
C13 C12 N2 C16 -1.1(3)
C17 C12 N2 C16 -178.83(18)
C13 C12 N2 Co1 -175.33(16)
C17 C12 N2 Co1 7.0(2)
C15 C16 N2 C12 1.8(3)
C15 C16 N2 Co1 175.41(16)
C21 C22 N3 C18 -0.1(3)
C21 C22 N3 Co1 -173.97(15)
C19 C18 N3 C22 -0.3(3)
C23 C18 N3 C22 177.47(18)
C19 C18 N3 Co1 174.41(16)
C23 C18 N3 Co1 -7.8(2)
C18 C23 N1 C11 -150.45(18)
C18 C23 N1 C17 85.5(2)
C18 C23 N1 Co1 -34.8(2)
C6 C11 N1 C23 155.45(17)
C6 C11 N1 C17 -79.1(2)
C6 C11 N1 Co1 39.48(18)
C12 C17 N1 C23 -104.80(19)
C12 C17 N1 C11 129.39(18)
C12 C17 N1 Co1 13.3(2)
C3 C2 O1 Co1 12.6(3)
C1 C2 O1 Co1 -166.94(13)
C3 C4 O2 Co1 3.6(3)
C5 C4 O2 Co1 -176.13(14)
C2 O1 Co1 O2 -12.49(16)
C2 O1 Co1 N3 -101.47(16)
C2 O1 Co1 N4 78.75(16)
C2 O1 Co1 N2 171.03(16)
C2 O1 Co1 N1 125.0(7)
C4 O2 Co1 O1 4.74(17)
C4 O2 Co1 N3 101.84(16)
C4 O2 Co1 N4 -88.01(16)
C4 O2 Co1 N2 150.9(6)
C4 O2 Co1 N1 -171.82(16)
C22 N3 Co1 O1 -12.73(18)
C18 N3 Co1 O1 172.96(14)
C22 N3 Co1 O2 -107.89(17)
C18 N3 Co1 O2 77.80(14)
C22 N3 Co1 N4 166.0(4)
C18 N3 Co1 N4 -8.3(5)
C22 N3 Co1 N2 76.91(17)
C18 N3 Co1 N2 -97.40(15)
C22 N3 Co1 N1 163.59(18)
C18 N3 Co1 N1 -10.72(14)
C10 N4 Co1 O1 17.92(18)
C6 N4 Co1 O1 -162.36(14)
C10 N4 Co1 O2 113.30(17)
C6 N4 Co1 O2 -66.98(15)
C10 N4 Co1 N3 -160.8(4)
C6 N4 Co1 N3 18.9(5)
C10 N4 Co1 N2 -72.13(18)
C6 N4 Co1 N2 107.59(15)
C10 N4 Co1 N1 -158.39(18)
C6 N4 Co1 N1 21.33(14)
C12 N2 Co1 O1 -175.40(15)
C16 N2 Co1 O1 10.69(17)
C12 N2 Co1 O2 38.2(7)
C16 N2 Co1 O2 -135.7(6)
C12 N2 Co1 N3 87.37(15)
C16 N2 Co1 N3 -86.54(17)
C12 N2 Co1 N4 -82.75(15)
C16 N2 Co1 N4 103.34(17)
C12 N2 Co1 N1 0.94(15)
C16 N2 Co1 N1 -172.97(17)
C23 N1 Co1 O1 159.6(7)
C11 N1 Co1 O1 -80.3(8)
C17 N1 Co1 O1 38.0(8)
C23 N1 Co1 O2 -62.75(14)
C11 N1 Co1 O2 57.39(13)
C17 N1 Co1 O2 175.68(13)
C23 N1 Co1 N3 25.68(14)
C11 N1 Co1 N3 145.81(14)
C17 N1 Co1 N3 -95.90(14)
C23 N1 Co1 N4 -153.91(14)
C11 N1 Co1 N4 -33.77(13)
C17 N1 Co1 N4 84.51(14)
C23 N1 Co1 N2 113.41(14)
C11 N1 Co1 N2 -126.45(14)
C17 N1 Co1 N2 -8.16(13)
